data_2018463
loop_
_publ_author_name
'Seela, Frank'
'Xiong, Hai'
'Budow, Simone'
'Eickmeier, Henning'
'Reuter, Hans'

_publ_section_title
;
 A 2'-deoxycytidine long-linker click adduct forming two conformers in the
 asymmetric unit
;
_journal_coeditor_code SF3166
_journal_issue 4
_journal_name_full 'Acta Crystallographica Section C'
_journal_page_first o174
_journal_page_last o178
_journal_paper_doi 10.1107/S0108270112010682
_journal_volume 68
_journal_year 2012
_chemical_formula_iupac 'C24 H28 N6 O4'
_chemical_formula_moiety 'C24 H28 N6 O4'
_chemical_formula_sum 'C24 H28 N6 O4'
_chemical_formula_weight 464.52
_chemical_name_systematic
;
4-amino-1-(2-deoxy-\b-D-<i>erythro</i>-
pentofuranosyl)-5-[6-(1-benzyl-1<i>H</i>-1,2,3-triazol-4-yl)hex-1-
ynyl]pyrimidin-2(1<i>H</i>)-one
;
_space_group_IT_number 4
_symmetry_cell_setting monoclinic
_symmetry_space_group_name_Hall 'P 2yb'
_symmetry_space_group_name_H-M 'P 1 21 1'
_atom_sites_solution_hydrogens geom
_atom_sites_solution_primary direct
_atom_sites_solution_secondary difmap
_audit_creation_method SHELXL97
_cell_angle_alpha 90.00
_cell_angle_beta 106.241(10)
_cell_angle_gamma 90.00
_cell_formula_units_Z 4
_cell_length_a 12.525(6)
_cell_length_b 15.051(7)
_cell_length_c 12.719(6)
_cell_measurement_reflns_used 9838
_cell_measurement_temperature 130(2)
_cell_measurement_theta_max 27.03
_cell_measurement_theta_min 3.02
_cell_volume 2302.0(19)
_computing_cell_refinement 'SAINT (Bruker, 2008)'
_computing_data_collection 'APEX2 (Bruker, 2008)'
_computing_data_reduction 'SAINT (Bruker, 2008)'
_computing_molecular_graphics
;
PLATON (Spek, 2009) and DIAMOND (Brandenburg, 2004)
;
_computing_publication_material
;
SHELXTL (Sheldrick, 2008) and PLATON (Spek, 2009)
;
_computing_structure_refinement 'SHELXTL (Sheldrick, 2008)'
_computing_structure_solution 'SHELXTL (Sheldrick, 2008)'
_diffrn_ambient_temperature 130(2)
_diffrn_measured_fraction_theta_full 0.997
_diffrn_measured_fraction_theta_max 0.997
_diffrn_measurement_device_type 'Bruker APEXII CCD area-detector'
_diffrn_measurement_method '\f and \w'
_diffrn_radiation_monochromator graphite
_diffrn_radiation_source 'fine-focus sealed tube'
_diffrn_radiation_type MoK\a
_diffrn_radiation_wavelength 0.71073
_diffrn_reflns_av_R_equivalents 0.0365
_diffrn_reflns_av_sigmaI/netI 0.0216
_diffrn_reflns_limit_h_max 16
_diffrn_reflns_limit_h_min -16
_diffrn_reflns_limit_k_max 18
_diffrn_reflns_limit_k_min -20
_diffrn_reflns_limit_l_max 17
_diffrn_reflns_limit_l_min -17
_diffrn_reflns_number 131640
_diffrn_reflns_theta_full 28.52
_diffrn_reflns_theta_max 28.52
_diffrn_reflns_theta_min 2.69
_diffrn_standards_number 0
_exptl_absorpt_coefficient_mu 0.094
_exptl_absorpt_correction_T_max 0.7457
_exptl_absorpt_correction_T_min 0.7008
_exptl_absorpt_correction_type multi-scan
_exptl_absorpt_process_details '(SADABS; Bruker, 2008)'
_exptl_crystal_colour colourless
_exptl_crystal_density_diffrn 1.340
_exptl_crystal_density_method 'not measured'
_exptl_crystal_description block
_exptl_crystal_F_000 984
_exptl_crystal_size_max 0.17
_exptl_crystal_size_mid 0.15
_exptl_crystal_size_min 0.14
_refine_diff_density_max 0.565
_refine_diff_density_min -0.211
_refine_ls_abs_structure_details 'established by known chemical absolute configuration'
_refine_ls_extinction_method none
_refine_ls_goodness_of_fit_ref 1.021
_refine_ls_hydrogen_treatment constr
_refine_ls_matrix_type full
_refine_ls_number_parameters 617
_refine_ls_number_reflns 11402
_refine_ls_number_restraints 1
_refine_ls_restrained_S_all 1.021
_refine_ls_R_factor_all 0.0433
_refine_ls_R_factor_gt 0.0361
_refine_ls_shift/su_max 0.001
_refine_ls_shift/su_mean 0.000
_refine_ls_structure_factor_coef Fsqd
_refine_ls_weighting_details 'calc w = 1/[\s^2^(Fo^2^)+(0.0552P)^2^+0.4036P] where P=(Fo^2^+2Fc^2^)/3'
_refine_ls_weighting_scheme calc
_refine_ls_wR_factor_gt 0.0890
_refine_ls_wR_factor_ref 0.0934
_reflns_number_gt 10254
_reflns_number_total 11402
_reflns_threshold_expression I>2\s(I)
_cod_data_source_file sf3166.cif
_cod_data_source_block I
_cod_original_cell_volume 2302(2)
_cod_original_sg_symbol_H-M 'P 21'
_cod_database_code 2018463
_cod_database_fobs_code 2018463

loop_
_symmetry_equiv_pos_as_xyz
'x, y, z'
'-x, y+1/2, -z'

loop_
_atom_site_type_symbol
_atom_site_label
_atom_site_fract_x
_atom_site_fract_y
_atom_site_fract_z
_atom_site_U_iso_or_equiv
_atom_site_adp_type
_atom_site_calc_flag
_atom_site_refinement_flags
_atom_site_occupancy
_atom_site_symmetry_multiplicity
N N11 1.19723(10) 0.02052(8) 0.73958(9) 0.0192(2) Uani d . 1 1
C C12 1.16252(13) 0.08492(10) 0.80209(11) 0.0208(3) Uani d . 1 1
O O12 1.22008(9) 0.09527(8) 0.89846(8) 0.0273(2) Uani d . 1 1
N N13 1.07127(10) 0.13429(9) 0.75600(10) 0.0216(3) Uani d . 1 1
C C14 1.01605(11) 0.12271(10) 0.65053(11) 0.0194(3) Uani d . 1 1
N N14 0.93230(10) 0.17812(9) 0.60623(10) 0.0229(3) Uani d . 1 1
H H14A 0.9151 0.2205 0.6462 0.027 Uiso calc R 1 1
H H14B 0.8944 0.1722 0.5370 0.027 Uiso calc R 1 1
C C15 1.04534(12) 0.05313(10) 0.58620(11) 0.0196(3) Uani d . 1 1
C C16 1.13899(12) 0.00555(10) 0.63403(11) 0.0193(3) Uani d . 1 1
H H16A 1.1637 -0.0386 0.5929 0.023 Uiso calc R 1 1
C C17 0.98271(12) 0.04093(10) 0.47435(12) 0.0214(3) Uani d . 1 1
C C18 0.92644(12) 0.03687(10) 0.38166(12) 0.0225(3) Uani d . 1 1
C C19 0.86530(13) 0.03996(11) 0.26513(12) 0.0254(3) Uani d . 1 1
H H19A 0.7845 0.0425 0.2574 0.030 Uiso calc R 1 1
H H19B 0.8804 -0.0149 0.2288 0.030 Uiso calc R 1 1
C C110 0.89909(12) 0.12079(11) 0.20904(11) 0.0224(3) Uani d . 1 1
H H11A 0.8826 0.1758 0.2443 0.027 Uiso calc R 1 1
H H11B 0.9801 0.1189 0.2177 0.027 Uiso calc R 1 1
C C111 0.83665(13) 0.12228(12) 0.08773(12) 0.0253(3) Uani d . 1 1
H H11C 0.7563 0.1300 0.0798 0.030 Uiso calc R 1 1
H H11D 0.8466 0.0643 0.0550 0.030 Uiso calc R 1 1
C C112 0.87527(13) 0.19611(12) 0.02446(12) 0.0298(4) Uani d . 1 1
H H11E 0.8836 0.2521 0.0668 0.036 Uiso calc R 1 1
H H11F 0.9487 0.1804 0.0148 0.036 Uiso calc R 1 1
C C113 0.79327(13) 0.20951(12) -0.08570(12) 0.0267(3) Uani d . 1 1
N N114 0.69668(13) 0.25342(12) -0.09505(11) 0.0376(4) Uani d . 1 1
N N115 0.63685(12) 0.25435(12) -0.19830(11) 0.0368(4) Uani d . 1 1
N N116 0.69484(11) 0.21017(10) -0.25471(10) 0.0253(3) Uani d . 1 1
C C117 0.79240(12) 0.18058(11) -0.18774(12) 0.0253(3) Uani d . 1 1
H H11I 0.8481 0.1470 -0.2074 0.030 Uiso calc R 1 1
C C118 0.65018(14) 0.19993(12) -0.37363(12) 0.0279(3) Uani d . 1 1
H H11J 0.7021 0.2277 -0.4100 0.033 Uiso calc R 1 1
H H11K 0.5783 0.2317 -0.3983 0.033 Uiso calc R 1 1
C C119 0.63291(12) 0.10393(11) -0.40827(12) 0.0242(3) Uani d . 1 1
C C120 0.66719(12) 0.07418(11) -0.49726(12) 0.0251(3) Uani d . 1 1
H H12A 0.7062 0.1135 -0.5319 0.030 Uiso calc R 1 1
C C121 0.64535(13) -0.01177(12) -0.53606(15) 0.0312(4) Uani d . 1 1
H H12B 0.6677 -0.0308 -0.5979 0.037 Uiso calc R 1 1
C C122 0.59076(14) -0.06999(12) -0.48435(17) 0.0371(4) Uani d . 1 1
H H12C 0.5758 -0.1291 -0.5103 0.045 Uiso calc R 1 1
C C123 0.55833(15) -0.04153(13) -0.39496(17) 0.0393(4) Uani d . 1 1
H H12D 0.5219 -0.0818 -0.3589 0.047 Uiso calc R 1 1
C C124 0.57800(14) 0.04476(13) -0.35705(14) 0.0331(4) Uani d . 1 1
H H12E 0.5541 0.0637 -0.2961 0.040 Uiso calc R 1 1
C C11' 1.30738(12) -0.02174(10) 0.79117(11) 0.0204(3) Uani d . 1 1
H H11L 1.3640 0.0255 0.8205 0.025 Uiso calc R 1 1
C C12' 1.30546(13) -0.08702(11) 0.88286(11) 0.0236(3) Uani d . 1 1
H H12F 1.3691 -0.0764 0.9482 0.028 Uiso calc R 1 1
H H12G 1.2355 -0.0814 0.9040 0.028 Uiso calc R 1 1
C C13' 1.31391(12) -0.17846(10) 0.83401(11) 0.0216(3) Uani d . 1 1
H H13B 1.2381 -0.2038 0.8014 0.026 Uiso calc R 1 1
O O13' 1.38126(11) -0.23978(8) 0.90800(10) 0.0345(3) Uani d . 1 1
H H13C 1.3633 -0.2397 0.9669 0.052 Uiso calc R 1 1
C C14' 1.36991(11) -0.15873(9) 0.74467(11) 0.0188(3) Uani d . 1 1
H H14C 1.4523 -0.1597 0.7782 0.023 Uiso calc R 1 1
O O14' 1.33761(9) -0.06994(7) 0.70830(8) 0.0217(2) Uani d . 1 1
C C15' 1.34184(12) -0.22150(11) 0.64767(12) 0.0242(3) Uani d . 1 1
H H15A 1.3845 -0.2037 0.5963 0.029 Uiso calc R 1 1
H H15B 1.3657 -0.2823 0.6738 0.029 Uiso calc R 1 1
O O15' 1.22664(9) -0.22320(8) 0.59030(9) 0.0253(2) Uani d . 1 1
H H15C 1.2130 -0.1839 0.5414 0.038 Uiso calc R 1 1
N N21 1.15939(10) 0.98960(8) 1.27399(9) 0.0192(2) Uani d . 1 1
C C22 1.14665(12) 0.91193(10) 1.33046(11) 0.0193(3) Uani d . 1 1
O O22 1.19943(9) 0.90592(7) 1.42849(8) 0.0238(2) Uani d . 1 1
N N23 1.07767(10) 0.84732(8) 1.27555(10) 0.0207(2) Uani d . 1 1
C C24 1.02777(11) 0.85573(10) 1.16816(11) 0.0187(3) Uani d . 1 1
N N24 0.95577(11) 0.79325(9) 1.11906(10) 0.0234(3) Uani d . 1 1
H H24A 0.9421 0.7480 1.1571 0.028 Uiso calc R 1 1
H H24B 0.9219 0.7972 1.0486 0.028 Uiso calc R 1 1
C C25 1.04833(12) 0.93082(10) 1.10604(11) 0.0197(3) Uani d . 1 1
C C26 1.11298(12) 0.99686(10) 1.16438(11) 0.0201(3) Uani d . 1 1
H H26A 1.1258 1.0490 1.1276 0.024 Uiso calc R 1 1
C C27 0.99763(13) 0.93556(10) 0.99007(12) 0.0222(3) Uani d . 1 1
C C28 0.95145(13) 0.93315(11) 0.89467(12) 0.0252(3) Uani d . 1 1
C C29 0.89363(14) 0.92914(11) 0.77695(12) 0.0278(3) Uani d . 1 1
H H29A 0.9031 0.9868 0.7431 0.033 Uiso calc R 1 1
H H29B 0.8131 0.9206 0.7676 0.033 Uiso calc R 1 1
C C210 0.93524(12) 0.85453(11) 0.71602(12) 0.0229(3) Uani d . 1 1
H H21A 1.0126 0.8670 0.7153 0.028 Uiso calc R 1 1
H H21B 0.9346 0.7973 0.7542 0.028 Uiso calc R 1 1
C C211 0.86056(12) 0.84814(11) 0.59896(12) 0.0227(3) Uani d . 1 1
H H21C 0.8561 0.9075 0.5644 0.027 Uiso calc R 1 1
H H21D 0.7847 0.8317 0.6012 0.027 Uiso calc R 1 1
C C212 0.89938(13) 0.78100(12) 0.52732(12) 0.0279(3) Uani d . 1 1
H H21E 0.9660 0.8044 0.5093 0.033 Uiso calc R 1 1
H H21F 0.9205 0.7249 0.5685 0.033 Uiso calc R 1 1
C C213 0.80968(13) 0.76259(11) 0.42318(12) 0.0240(3) Uani d . 1 1
N N214 0.72444(12) 0.70628(11) 0.42188(11) 0.0337(3) Uani d . 1 1
N N215 0.65498(13) 0.70303(11) 0.32241(12) 0.0349(3) Uani d . 1 1
N N216 0.69496(12) 0.75791(9) 0.26042(10) 0.0284(3) Uani d . 1 1
C C217 0.79071(14) 0.79621(11) 0.31940(13) 0.0285(3) Uani d . 1 1
H H21I 0.8353 0.8376 0.2943 0.034 Uiso calc R 1 1
C C218 0.63533(16) 0.76621(12) 0.14307(13) 0.0342(4) Uani d . 1 1
H H21J 0.5635 0.7344 0.1284 0.041 Uiso calc R 1 1
H H21K 0.6797 0.7373 0.0994 0.041 Uiso calc R 1 1
C C219 0.61358(13) 0.86145(11) 0.10654(13) 0.0269(3) Uani d . 1 1
C C220 0.64184(15) 0.89096(14) 0.01480(14) 0.0367(4) Uani d . 1 1
H H22A 0.6794 0.8527 -0.0225 0.044 Uiso calc R 1 1
C C221 0.61445(18) 0.97797(17) -0.02258(19) 0.0551(7) Uani d . 1 1
H H22B 0.6322 0.9984 -0.0863 0.066 Uiso calc R 1 1
C C222 0.56172(19) 1.03401(15) 0.0332(2) 0.0620(8) Uani d . 1 1
H H22C 0.5434 1.0929 0.0077 0.074 Uiso calc R 1 1
C C223 0.53583(17) 1.00482(15) 0.1251(2) 0.0534(6) Uani d . 1 1
H H22D 0.5011 1.0441 0.1639 0.064 Uiso calc R 1 1
C C224 0.55993(14) 0.91844(13) 0.16177(16) 0.0361(4) Uani d . 1 1
H H22E 0.5399 0.8981 0.2244 0.043 Uiso calc R 1 1
C C21' 1.22335(12) 1.06459(10) 1.33939(11) 0.0206(3) Uani d . 1 1
H H21L 1.2032 1.0697 1.4099 0.025 Uiso calc R 1 1
C C22' 1.34956(13) 1.05382(11) 1.36430(13) 0.0261(3) Uani d . 1 1
H H22F 1.3687 1.0099 1.3145 0.031 Uiso calc R 1 1
H H22G 1.3827 1.0346 1.4410 0.031 Uiso calc R 1 1
C C23' 1.38992(12) 1.14726(11) 1.34498(12) 0.0228(3) Uani d . 1 1
H H23B 1.4556 1.1423 1.3153 0.027 Uiso calc R 1 1
O O23' 1.41749(9) 1.20147(8) 1.43948(9) 0.0286(2) Uani d . 1 1
H H23C 1.3713 1.1931 1.4753 0.043 Uiso calc R 1 1
C C24' 1.29041(11) 1.18405(10) 1.25610(11) 0.0196(3) Uani d . 1 1
H H24C 1.2873 1.2500 1.2648 0.023 Uiso calc R 1 1
O O24' 1.19385(8) 1.14436(7) 1.27905(8) 0.0196(2) Uani d . 1 1
C C25' 1.29629(12) 1.16318(11) 1.14141(12) 0.0241(3) Uani d . 1 1
H H25A 1.3608 1.1939 1.1273 0.029 Uiso calc R 1 1
H H25B 1.3060 1.0984 1.1337 0.029 Uiso calc R 1 1
O O25' 1.19608(9) 1.19192(8) 1.06436(8) 0.0286(2) Uani d . 1 1
H H25C 1.1898 1.1670 1.0038 0.043 Uiso calc R 1 1

loop_
_atom_site_aniso_label
_atom_site_aniso_U_11
_atom_site_aniso_U_22
_atom_site_aniso_U_33
_atom_site_aniso_U_12
_atom_site_aniso_U_13
_atom_site_aniso_U_23
N11 0.0228(6) 0.0176(6) 0.0162(5) 0.0019(5) 0.0036(4) -0.0007(4)
C12 0.0275(7) 0.0163(7) 0.0179(6) -0.0003(6) 0.0055(5) -0.0020(5)
O12 0.0330(6) 0.0261(6) 0.0183(5) 0.0047(5) -0.0003(4) -0.0059(4)
N13 0.0269(6) 0.0188(6) 0.0184(6) 0.0024(5) 0.0052(5) -0.0010(5)
C14 0.0199(6) 0.0195(7) 0.0193(6) -0.0014(5) 0.0061(5) 0.0016(5)
N14 0.0241(6) 0.0241(7) 0.0191(6) 0.0043(5) 0.0039(5) -0.0009(5)
C15 0.0238(7) 0.0194(7) 0.0153(6) -0.0011(5) 0.0049(5) 0.0008(5)
C16 0.0255(7) 0.0169(7) 0.0149(6) -0.0014(5) 0.0047(5) -0.0021(5)
C17 0.0238(7) 0.0200(7) 0.0202(7) 0.0006(6) 0.0059(5) -0.0003(6)
C18 0.0252(7) 0.0220(8) 0.0189(7) 0.0002(6) 0.0040(5) 0.0020(6)
C19 0.0271(7) 0.0281(8) 0.0170(6) -0.0032(6) -0.0004(5) 0.0028(6)
C110 0.0217(7) 0.0263(8) 0.0163(6) -0.0002(6) 0.0007(5) 0.0006(5)
C111 0.0235(7) 0.0324(9) 0.0165(6) -0.0023(6) -0.0003(5) 0.0033(6)
C112 0.0275(7) 0.0402(10) 0.0182(7) -0.0069(7) 0.0005(6) 0.0055(7)
C113 0.0271(7) 0.0327(9) 0.0184(7) -0.0048(7) 0.0031(6) 0.0029(6)
N114 0.0373(8) 0.0523(10) 0.0200(6) 0.0081(7) 0.0027(6) -0.0041(6)
N115 0.0339(7) 0.0500(10) 0.0228(7) 0.0118(7) 0.0020(6) -0.0065(6)
N116 0.0283(6) 0.0286(7) 0.0170(6) 0.0024(5) 0.0029(5) -0.0009(5)
C117 0.0244(7) 0.0317(9) 0.0179(7) 0.0010(6) 0.0029(5) 0.0037(6)
C118 0.0334(8) 0.0299(9) 0.0154(6) 0.0027(7) -0.0011(6) 0.0024(6)
C119 0.0221(7) 0.0282(8) 0.0188(7) -0.0001(6) -0.0003(5) 0.0045(6)
C120 0.0231(7) 0.0277(8) 0.0222(7) 0.0014(6) 0.0026(6) 0.0034(6)
C121 0.0269(8) 0.0296(9) 0.0343(8) 0.0059(7) 0.0038(7) -0.0027(7)
C122 0.0271(8) 0.0242(9) 0.0518(11) 0.0004(7) -0.0027(7) 0.0029(8)
C123 0.0275(8) 0.0362(10) 0.0508(11) -0.0056(7) 0.0052(8) 0.0176(9)
C124 0.0295(8) 0.0429(11) 0.0266(8) -0.0020(7) 0.0077(6) 0.0084(7)
C11' 0.0215(6) 0.0205(7) 0.0176(6) 0.0019(5) 0.0028(5) -0.0018(5)
C12' 0.0301(7) 0.0243(8) 0.0153(6) 0.0030(6) 0.0047(5) 0.0003(6)
C13' 0.0255(7) 0.0209(7) 0.0177(6) -0.0006(6) 0.0049(5) 0.0027(5)
O13' 0.0516(7) 0.0269(6) 0.0276(6) 0.0125(6) 0.0154(5) 0.0130(5)
C14' 0.0188(6) 0.0174(7) 0.0184(6) 0.0006(5) 0.0022(5) 0.0004(5)
O14' 0.0283(5) 0.0179(5) 0.0203(5) 0.0041(4) 0.0089(4) 0.0023(4)
C15' 0.0264(7) 0.0231(8) 0.0224(7) 0.0028(6) 0.0057(6) -0.0037(6)
O15' 0.0274(5) 0.0248(6) 0.0203(5) -0.0036(4) 0.0009(4) 0.0007(4)
N21 0.0229(6) 0.0171(6) 0.0150(5) -0.0019(5) 0.0011(4) -0.0018(4)
C22 0.0234(7) 0.0177(7) 0.0162(6) 0.0018(5) 0.0045(5) 0.0000(5)
O22 0.0315(5) 0.0204(5) 0.0160(5) -0.0001(4) 0.0010(4) 0.0006(4)
N23 0.0271(6) 0.0177(6) 0.0161(5) -0.0008(5) 0.0042(5) -0.0002(5)
C24 0.0213(6) 0.0158(7) 0.0186(6) 0.0009(5) 0.0047(5) -0.0020(5)
N24 0.0296(6) 0.0195(6) 0.0183(6) -0.0067(5) 0.0021(5) 0.0010(5)
C25 0.0234(7) 0.0185(7) 0.0161(6) -0.0011(5) 0.0036(5) -0.0014(5)
C26 0.0232(6) 0.0195(7) 0.0164(6) -0.0011(5) 0.0036(5) 0.0003(5)
C27 0.0271(7) 0.0174(7) 0.0202(7) -0.0046(6) 0.0035(5) -0.0013(5)
C28 0.0304(8) 0.0226(8) 0.0206(7) -0.0044(6) 0.0039(6) -0.0017(6)
C29 0.0349(8) 0.0267(8) 0.0167(7) 0.0005(7) -0.0014(6) -0.0007(6)
C210 0.0229(7) 0.0247(8) 0.0179(6) -0.0004(6) 0.0003(5) 0.0001(6)
C211 0.0248(7) 0.0244(8) 0.0166(6) 0.0026(6) 0.0021(5) 0.0001(6)
C212 0.0259(7) 0.0337(9) 0.0214(7) 0.0050(6) 0.0022(6) -0.0045(6)
C213 0.0276(7) 0.0226(8) 0.0210(7) 0.0058(6) 0.0053(6) -0.0031(6)
N214 0.0368(7) 0.0370(8) 0.0232(6) -0.0024(7) 0.0015(5) 0.0039(6)
N215 0.0396(8) 0.0334(8) 0.0255(7) -0.0044(7) -0.0011(6) 0.0045(6)
N216 0.0379(7) 0.0246(7) 0.0190(6) 0.0036(6) 0.0021(5) -0.0013(5)
C217 0.0346(8) 0.0272(8) 0.0229(7) 0.0011(7) 0.0068(6) -0.0036(6)
C218 0.0515(10) 0.0253(9) 0.0187(7) 0.0057(8) -0.0020(7) -0.0032(6)
C219 0.0268(7) 0.0261(8) 0.0219(7) 0.0008(6) -0.0027(6) -0.0020(6)
C220 0.0326(8) 0.0438(11) 0.0287(8) -0.0056(8) 0.0002(7) 0.0023(8)
C221 0.0465(12) 0.0545(15) 0.0483(12) -0.0243(11) -0.0129(10) 0.0228(11)
C222 0.0403(11) 0.0269(10) 0.0904(19) -0.0060(9) -0.0288(12) 0.0112(12)
C223 0.0314(9) 0.0343(11) 0.0795(16) 0.0094(8) -0.0093(10) -0.0150(11)
C224 0.0287(8) 0.0336(10) 0.0416(10) 0.0020(7) 0.0026(7) -0.0100(8)
C21' 0.0246(7) 0.0185(7) 0.0155(6) -0.0016(5) 0.0002(5) -0.0008(5)
C22' 0.0239(7) 0.0216(8) 0.0263(7) 0.0008(6) -0.0036(6) 0.0021(6)
C23' 0.0206(6) 0.0233(8) 0.0210(7) -0.0001(6) 0.0000(5) -0.0018(6)
O23' 0.0293(6) 0.0290(6) 0.0215(5) -0.0052(5) -0.0025(4) -0.0068(5)
C24' 0.0217(6) 0.0179(7) 0.0173(6) -0.0010(5) 0.0024(5) -0.0024(5)
O24' 0.0195(4) 0.0170(5) 0.0198(5) 0.0000(4) 0.0014(4) 0.0003(4)
C25' 0.0239(7) 0.0285(8) 0.0189(6) 0.0041(6) 0.0047(5) -0.0007(6)
O25' 0.0327(6) 0.0352(7) 0.0146(5) 0.0130(5) 0.0011(4) -0.0013(4)

loop_
_atom_type_symbol
_atom_type_description
_atom_type_scat_dispersion_real
_atom_type_scat_dispersion_imag
_atom_type_scat_source
C C 0.0033 0.0016 'International Tables Vol C Tables 4.2.6.8 and 6.1.1.4'
H H 0.0000 0.0000 'International Tables Vol C Tables 4.2.6.8 and 6.1.1.4'
N N 0.0061 0.0033 'International Tables Vol C Tables 4.2.6.8 and 6.1.1.4'
O O 0.0106 0.0060 'International Tables Vol C Tables 4.2.6.8 and 6.1.1.4'

loop_
_geom_angle_atom_site_label_1
_geom_angle_atom_site_label_2
_geom_angle_atom_site_label_3
_geom_angle
_geom_angle_publ_flag
C16 N11 C12 120.78(12) n
C16 N11 C11' 122.64(12) n
C12 N11 C11' 116.19(11) n
O12 C12 N13 122.98(13) n
O12 C12 N11 117.38(13) n
N13 C12 N11 119.62(13) n
C14 N13 C12 120.03(12) n
N14 C14 N13 117.82(13) n
N14 C14 C15 120.66(13) n
N13 C14 C15 121.52(13) n
C14 N14 H14A 120.0 n
C14 N14 H14B 120.0 n
H14A N14 H14B 120.0 n
C16 C15 C17 122.68(13) n
C16 C15 C14 116.94(13) n
C17 C15 C14 120.19(13) n
N11 C16 C15 120.80(13) n
N11 C16 H16A 119.6 n
C15 C16 H16A 119.6 n
C18 C17 C15 174.89(16) y
C17 C18 C19 173.49(16) y
C18 C19 C110 111.24(13) n
C18 C19 H19A 109.4 n
C110 C19 H19A 109.4 n
C18 C19 H19B 109.4 n
C110 C19 H19B 109.4 n
H19A C19 H19B 108.0 n
C111 C110 C19 110.72(12) n
C111 C110 H11A 109.5 n
C19 C110 H11A 109.5 n
C111 C110 H11B 109.5 n
C19 C110 H11B 109.5 n
H11A C110 H11B 108.1 n
C110 C111 C112 113.32(13) n
C110 C111 H11C 108.9 n
C112 C111 H11C 108.9 n
C110 C111 H11D 108.9 n
C112 C111 H11D 108.9 n
H11C C111 H11D 107.7 n
C113 C112 C111 110.77(13) n
C113 C112 H11E 109.5 n
C111 C112 H11E 109.5 n
C113 C112 H11F 109.5 n
C111 C112 H11F 109.5 n
H11E C112 H11F 108.1 n
N114 C113 C117 107.61(14) n
N114 C113 C112 120.58(14) n
C117 C113 C112 131.72(16) n
N115 N114 C113 109.75(13) n
N114 N115 N116 106.71(14) y
N115 N116 C117 110.93(13) n
N115 N116 C118 119.97(13) n
C117 N116 C118 129.10(14) n
N116 C117 C113 105.00(14) n
N116 C117 H11I 127.5 n
C113 C117 H11I 127.5 n
N116 C118 C119 112.59(13) y
N116 C118 H11J 109.1 n
C119 C118 H11J 109.1 n
N116 C118 H11K 109.1 n
C119 C118 H11K 109.1 n
H11J C118 H11K 107.8 n
C120 C119 C124 118.64(16) n
C120 C119 C118 119.61(14) n
C124 C119 C118 121.66(15) n
C121 C120 C119 121.02(15) n
C121 C120 H12A 119.5 n
C119 C120 H12A 119.5 n
C120 C121 C122 119.76(17) n
C120 C121 H12B 120.1 n
C122 C121 H12B 120.1 n
C123 C122 C121 119.58(18) n
C123 C122 H12C 120.2 n
C121 C122 H12C 120.2 n
C122 C123 C124 120.96(17) n
C122 C123 H12D 119.5 n
C124 C123 H12D 119.5 n
C123 C124 C119 120.02(17) n
C123 C124 H12E 120.0 n
C119 C124 H12E 120.0 n
O14' C11' N11 107.32(11) n
O14' C11' C12' 107.63(12) n
N11 C11' C12' 113.50(12) n
O14' C11' H11L 109.4 n
N11 C11' H11L 109.4 n
C12' C11' H11L 109.4 n
C13' C12' C11' 104.55(12) n
C13' C12' H12F 110.8 n
C11' C12' H12F 110.8 n
C13' C12' H12G 110.8 n
C11' C12' H12G 110.8 n
H12F C12' H12G 108.9 n
O13' C13' C14' 108.06(12) n
O13' C13' C12' 114.43(13) n
C14' C13' C12' 103.11(12) n
O13' C13' H13B 110.3 n
C14' C13' H13B 110.3 n
C12' C13' H13B 110.3 n
C13' O13' H13C 109.5 n
O14' C14' C15' 109.76(12) n
O14' C14' C13' 105.97(11) n
C15' C14' C13' 115.83(13) n
O14' C14' H14C 108.4 n
C15' C14' H14C 108.4 n
C13' C14' H14C 108.4 n
C11' O14' C14' 110.32(11) n
O15' C15' C14' 113.56(12) n
O15' C15' H15A 108.9 n
C14' C15' H15A 108.9 n
O15' C15' H15B 108.9 n
C14' C15' H15B 108.9 n
H15A C15' H15B 107.7 n
C15' O15' H15C 109.5 n
C26 N21 C22 121.02(12) n
C26 N21 C21' 121.33(12) n
C22 N21 C21' 117.63(11) n
O22 C22 N23 123.26(13) n
O22 C22 N21 118.03(13) n
N23 C22 N21 118.70(12) n
C24 N23 C22 120.34(13) n
N24 C24 N23 118.24(13) n
N24 C24 C25 119.85(13) n
N23 C24 C25 121.90(13) n
C24 N24 H24A 120.0 n
C24 N24 H24B 120.0 n
H24A N24 H24B 120.0 n
C26 C25 C27 123.22(14) n
C26 C25 C24 116.29(13) n
C27 C25 C24 120.42(13) n
N21 C26 C25 121.29(14) n
N21 C26 H26A 119.4 n
C25 C26 H26A 119.4 n
C28 C27 C25 174.68(16) y
C27 C28 C29 179.29(18) y
C28 C29 C210 113.81(14) n
C28 C29 H29A 108.8 n
C210 C29 H29A 108.8 n
C28 C29 H29B 108.8 n
C210 C29 H29B 108.8 n
H29A C29 H29B 107.7 n
C211 C210 C29 109.69(12) n
C211 C210 H21A 109.7 n
C29 C210 H21A 109.7 n
C211 C210 H21B 109.7 n
C29 C210 H21B 109.7 n
H21A C210 H21B 108.2 n
C210 C211 C212 114.43(13) n
C210 C211 H21C 108.7 n
C212 C211 H21C 108.7 n
C210 C211 H21D 108.7 n
C212 C211 H21D 108.7 n
H21C C211 H21D 107.6 n
C213 C212 C211 111.29(13) n
C213 C212 H21E 109.4 n
C211 C212 H21E 109.4 n
C213 C212 H21F 109.4 n
C211 C212 H21F 109.4 n
H21E C212 H21F 108.0 n
N214 C213 C217 107.12(14) n
N214 C213 C212 121.08(14) n
C217 C213 C212 131.74(16) n
N215 N214 C213 109.84(14) n
N214 N215 N216 106.73(14) y
N215 N216 C217 110.95(13) n
N215 N216 C218 118.89(14) n
C217 N216 C218 130.11(15) n
N216 C217 C213 105.35(15) n
N216 C217 H21I 127.3 n
C213 C217 H21I 127.3 n
N216 C218 C219 112.87(13) y
N216 C218 H21J 109.0 n
C219 C218 H21J 109.0 n
N216 C218 H21K 109.0 n
C219 C218 H21K 109.0 n
H21J C218 H21K 107.8 n
C220 C219 C224 120.02(18) n
C220 C219 C218 119.87(16) n
C224 C219 C218 120.03(16) n
C219 C220 C221 119.3(2) n
C219 C220 H22A 120.3 n
C221 C220 H22A 120.3 n
C222 C221 C220 120.1(2) n
C222 C221 H22B 119.9 n
C220 C221 H22B 119.9 n
C223 C222 C221 120.2(2) n
C223 C222 H22C 119.9 n
C221 C222 H22C 119.9 n
C222 C223 C224 120.5(2) n
C222 C223 H22D 119.8 n
C224 C223 H22D 119.8 n
C223 C224 C219 119.8(2) n
C223 C224 H22E 120.1 n
C219 C224 H22E 120.1 n
O24' C21' N21 108.68(11) n
O24' C21' C22' 107.42(12) n
N21 C21' C22' 113.38(12) n
O24' C21' H21L 109.1 n
N21 C21' H21L 109.1 n
C22' C21' H21L 109.1 n
C21' C22' C23' 103.69(12) n
C21' C22' H22F 111.0 n
C23' C22' H22F 111.0 n
C21' C22' H22G 111.0 n
C23' C22' H22G 111.0 n
H22F C22' H22G 109.0 n
O23' C23' C24' 111.93(13) n
O23' C23' C22' 113.90(13) n
C24' C23' C22' 102.26(12) n
O23' C23' H23B 109.5 n
C24' C23' H23B 109.5 n
C22' C23' H23B 109.5 n
C23' O23' H23C 109.5 n
O24' C24' C25' 112.12(11) n
O24' C24' C23' 104.76(12) n
C25' C24' C23' 112.77(12) n
O24' C24' H24C 109.0 n
C25' C24' H24C 109.0 n
C23' C24' H24C 109.0 n
C21' O24' C24' 110.62(11) n
O25' C25' C24' 109.18(12) n
O25' C25' H25A 109.8 n
C24' C25' H25A 109.8 n
O25' C25' H25B 109.8 n
C24' C25' H25B 109.8 n
H25A C25' H25B 108.3 n
C25' O25' H25C 109.5 n

loop_
_geom_bond_atom_site_label_1
_geom_bond_atom_site_label_2
_geom_bond_distance
_geom_bond_publ_flag
N11 C16 1.3554(18) n
N11 C12 1.3979(19) n
N11 C11' 1.4939(19) y
C12 O12 1.2459(18) n
C12 N13 1.352(2) n
N13 C14 1.3376(19) n
C14 N14 1.3351(19) n
C14 C15 1.438(2) n
N14 H14A 0.8800 n
N14 H14B 0.8800 n
C15 C16 1.364(2) n
C15 C17 1.431(2) y
C16 H16A 0.9500 n
C17 C18 1.194(2) y
C18 C19 1.466(2) n
C19 C110 1.529(2) n
C19 H19A 0.9900 n
C19 H19B 0.9900 n
C110 C111 1.522(2) n
C110 H11A 0.9900 n
C110 H11B 0.9900 n
C111 C112 1.528(2) n
C111 H11C 0.9900 n
C111 H11D 0.9900 n
C112 C113 1.501(2) y
C112 H11E 0.9900 n
C112 H11F 0.9900 n
C113 N114 1.354(2) n
C113 C117 1.366(2) n
N114 N115 1.318(2) n
N115 N116 1.333(2) n
N116 C117 1.354(2) n
N116 C118 1.467(2) y
C117 H11I 0.9500 n
C118 C119 1.508(2) n
C118 H11J 0.9900 n
C118 H11K 0.9900 n
C119 C120 1.392(2) n
C119 C124 1.393(2) n
C120 C121 1.384(3) n
C120 H12A 0.9500 n
C121 C122 1.385(3) n
C121 H12B 0.9500 n
C122 C123 1.378(3) n
C122 H12C 0.9500 n
C123 C124 1.383(3) n
C123 H12D 0.9500 n
C124 H12E 0.9500 n
C11' O14' 1.4154(18) n
C11' C12' 1.530(2) n
C11' H11L 1.0000 n
C12' C13' 1.526(2) n
C12' H12F 0.9900 n
C12' H12G 0.9900 n
C13' O13' 1.4159(19) n
C13' C14' 1.522(2) n
C13' H13B 1.0000 n
O13' H13C 0.8400 n
C14' O14' 1.4349(18) n
C14' C15' 1.515(2) n
C14' H14C 1.0000 n
C15' O15' 1.4234(19) n
C15' H15A 0.9900 n
C15' H15B 0.9900 n
O15' H15C 0.8400 n
N21 C26 1.3564(18) n
N21 C22 1.4043(19) n
N21 C21' 1.4948(19) y
C22 O22 1.2405(18) n
C22 N23 1.3573(19) n
N23 C24 1.3397(19) n
C24 N24 1.331(2) n
C24 C25 1.443(2) n
N24 H24A 0.8800 n
N24 H24B 0.8800 n
C25 C26 1.363(2) n
C25 C27 1.435(2) y
C26 H26A 0.9500 n
C27 C28 1.190(2) y
C28 C29 1.471(2) n
C29 C210 1.536(2) n
C29 H29A 0.9900 n
C29 H29B 0.9900 n
C210 C211 1.524(2) n
C210 H21A 0.9900 n
C210 H21B 0.9900 n
C211 C212 1.528(2) n
C211 H21C 0.9900 n
C211 H21D 0.9900 n
C212 C213 1.504(2) y
C212 H21E 0.9900 n
C212 H21F 0.9900 n
C213 N214 1.360(2) n
C213 C217 1.371(2) n
N214 N215 1.321(2) n
N215 N216 1.333(2) n
N216 C217 1.353(2) n
N216 C218 1.476(2) y
C217 H21I 0.9500 n
C218 C219 1.508(3) n
C218 H21J 0.9900 n
C218 H21K 0.9900 n
C219 C220 1.384(2) n
C219 C224 1.395(2) n
C220 C221 1.403(3) n
C220 H22A 0.9500 n
C221 C222 1.383(4) n
C221 H22B 0.9500 n
C222 C223 1.370(4) n
C222 H22C 0.9500 n
C223 C224 1.386(3) n
C223 H22D 0.9500 n
C224 H22E 0.9500 n
C21' O24' 1.4172(18) n
C21' C22' 1.531(2) n
C21' H21L 1.0000 n
C22' C23' 1.537(2) n
C22' H22F 0.9900 n
C22' H22G 0.9900 n
C23' O23' 1.4133(19) n
C23' C24' 1.533(2) n
C23' H23B 1.0000 n
O23' H23C 0.8400 n
C24' O24' 1.4499(18) n
C24' C25' 1.514(2) n
C24' H24C 1.0000 n
C25' O25' 1.4265(18) n
C25' H25A 0.9900 n
C25' H25B 0.9900 n
O25' H25C 0.8400 n

loop_
_geom_hbond_atom_site_label_D
_geom_hbond_atom_site_label_H
_geom_hbond_atom_site_label_A
_geom_hbond_site_symmetry_A
_geom_hbond_distance_DH
_geom_hbond_distance_HA
_geom_hbond_distance_DA
_geom_hbond_angle_DHA
N14 H14A N23 2_747 0.88 2.14 2.978(2) 158.3
N14 H14B O15' 2_756 0.88 2.45 3.1038(19) 131.0
O13' H13C N114 2_746 0.84 1.98 2.815(2) 172.8
O15' H15C O22 1_544 0.84 1.95 2.7813(18) 173.4
N24 H24A N13 2_757 0.88 2.07 2.944(2) 172.5
N24 H24B O25' 2_747 0.88 2.36 2.9839(19) 128.0
O23' H23C N214 2_757 0.84 2.02 2.833(2) 164.1
O25' H25C O12 1_565 0.84 1.84 2.6483(17) 160.6

loop_
_geom_torsion_atom_site_label_1
_geom_torsion_atom_site_label_2
_geom_torsion_atom_site_label_3
_geom_torsion_atom_site_label_4
_geom_torsion
_geom_torsion_publ_flag
C16 N11 C12 O12 -179.89(13) n
C11' N11 C12 O12 -6.95(19) n
C16 N11 C12 N13 -1.6(2) n
C11' N11 C12 N13 171.38(13) n
O12 C12 N13 C14 176.84(14) n
N11 C12 N13 C14 -1.4(2) n
C12 N13 C14 N14 -174.35(14) n
C12 N13 C14 C15 5.6(2) n
N14 C14 C15 C16 173.20(14) n
N13 C14 C15 C16 -6.7(2) n
N14 C14 C15 C17 -1.8(2) n
N13 C14 C15 C17 178.29(13) n
C12 N11 C16 C15 0.2(2) n
C11' N11 C16 C15 -172.27(13) n
C17 C15 C16 N11 178.57(13) n
C14 C15 C16 N11 3.7(2) n
C18 C19 C110 C111 178.95(13) n
C19 C110 C111 C112 -174.08(14) n
C110 C111 C112 C113 -165.41(14) n
C111 C112 C113 N114 76.6(2) y
C111 C112 C113 C117 -99.3(2) n
C117 C113 N114 N115 -1.1(2) n
C112 C113 N114 N115 -177.90(16) n
C113 N114 N115 N116 0.6(2) n
N114 N115 N116 C117 0.0(2) n
N114 N115 N116 C118 -179.63(15) n
N115 N116 C117 C113 -0.64(19) n
C118 N116 C117 C113 178.96(15) n
N114 C113 C117 N116 1.01(19) n
C112 C113 C117 N116 177.36(17) n
N115 N116 C118 C119 -119.04(17) y
C117 N116 C118 C119 61.4(2) n
N116 C118 C119 C120 -134.96(15) n
N116 C118 C119 C124 48.5(2) n
C124 C119 C120 C121 1.4(2) n
C118 C119 C120 C121 -175.27(14) n
C119 C120 C121 C122 -1.5(2) n
C120 C121 C122 C123 0.3(2) n
C121 C122 C123 C124 1.0(3) n
C122 C123 C124 C119 -1.0(3) n
C120 C119 C124 C123 -0.1(2) n
C118 C119 C124 C123 176.44(15) n
C16 N11 C11' O14' 4.77(18) n
C12 N11 C11' O14' -168.02(12) y
C16 N11 C11' C12' -114.01(15) n
C12 N11 C11' C12' 73.20(16) n
O14' C11' C12' C13' -11.18(15) n
N11 C11' C12' C13' 107.42(13) n
C11' C12' C13' O13' 141.30(13) n
C11' C12' C13' C14' 24.20(15) n
O13' C13' C14' O14' -150.80(12) n
C12' C13' C14' O14' -29.29(14) n
O13' C13' C14' C15' 87.26(15) n
C12' C13' C14' C15' -151.23(13) n
N11 C11' O14' C14' -130.15(11) n
C12' C11' O14' C14' -7.65(15) n
C15' C14' O14' C11' 149.31(12) n
C13' C14' O14' C11' 23.56(14) n
O14' C14' C15' O15' -59.51(16) n
C13' C14' C15' O15' 60.40(17) y
C26 N21 C22 O22 173.38(13) n
C21' N21 C22 O22 -8.12(19) n
C26 N21 C22 N23 -6.6(2) n
C21' N21 C22 N23 171.94(12) n
O22 C22 N23 C24 -176.29(13) n
N21 C22 N23 C24 3.7(2) n
C22 N23 C24 N24 -176.10(13) n
C22 N23 C24 C25 2.6(2) n
N24 C24 C25 C26 172.65(14) n
N23 C24 C25 C26 -6.0(2) n
N24 C24 C25 C27 -4.4(2) n
N23 C24 C25 C27 176.95(13) n
C22 N21 C26 C25 3.0(2) n
C21' N21 C26 C25 -175.46(13) n
C27 C25 C26 N21 -179.96(14) n
C24 C25 C26 N21 3.1(2) n
C28 C29 C210 C211 172.54(13) n
C29 C210 C211 C212 175.28(14) n
C210 C211 C212 C213 166.65(14) n
C211 C212 C213 N214 -79.34(19) y
C211 C212 C213 C217 97.4(2) n
C217 C213 N214 N215 0.66(19) n
C212 C213 N214 N215 178.13(14) n
C213 N214 N215 N216 -0.69(19) n
N214 N215 N216 C217 0.47(19) n
N214 N215 N216 C218 178.43(15) n
N215 N216 C217 C213 -0.07(18) n
C218 N216 C217 C213 -177.73(15) n
N214 C213 C217 N216 -0.35(17) n
C212 C213 C217 N216 -177.45(16) n
N215 N216 C218 C219 129.99(17) y
C217 N216 C218 C219 -52.5(2) n
N216 C218 C219 C220 129.66(17) n
N216 C218 C219 C224 -53.6(2) n
C224 C219 C220 C221 -1.0(2) n
C218 C219 C220 C221 175.76(16) n
C219 C220 C221 C222 1.3(3) n
C220 C221 C222 C223 -0.1(3) n
C221 C222 C223 C224 -1.4(3) n
C222 C223 C224 C219 1.7(3) n
C220 C219 C224 C223 -0.5(3) n
C218 C219 C224 C223 -177.23(16) n
C26 N21 C21' O24' 19.41(18) n
C22 N21 C21' O24' -159.08(12) y
C26 N21 C21' C22' -99.96(16) n
C22 N21 C21' C22' 81.54(15) n
O24' C21' C22' C23' 17.34(15) n
N21 C21' C22' C23' 137.43(12) n
C21' C22' C23' O23' 90.74(14) n
C21' C22' C23' C24' -30.22(15) n
O23' C23' C24' O24' -89.40(14) n
C22' C23' C24' O24' 32.91(14) n
O23' C23' C24' C25' 148.40(13) n
C22' C23' C24' C25' -89.29(15) n
N21 C21' O24' C24' -119.28(12) n
C22' C21' O24' C24' 3.75(14) n
C25' C24' O24' C21' 99.14(13) n
C23' C24' O24' C21' -23.48(14) n
O24' C24' C25' O25' 56.44(17) n
C23' C24' C25' O25' 174.40(12) y

loop_
_cod_related_entry_id
_cod_related_entry_database
_cod_related_entry_code
1 ChemSpider 30654366
